data_4086738
loop_
_publ_author_name
'Smith, Mallory F.'
'Cassidy, S. Joel'
'Adams, Ian A.'
'Vasiliu, Monica'
'Gerlach, Deidra L.'
'Dixon, David A.'
'Rupar, Paul A.'

_publ_section_title
;
 Substituent Effects on the Properties of Borafluorenes
;
_journal_issue 18
_journal_name_full Organometallics
_journal_page_first 3182
_journal_paper_doi 10.1021/acs.organomet.6b00537
_journal_volume 35
_journal_year 2016
_chemical_formula_moiety 'C29 H35 B O2'
_chemical_formula_sum 'C29 H35 B O2'
_chemical_formula_weight 426.38
_chemical_name_systematic 5,5'-dimethoxydibenzo(2,4,6-isopropylphenyl)borole
_space_group_crystal_system monoclinic
_space_group_IT_number 14
_space_group_name_Hall '-P 2ybc'
_space_group_name_H-M_alt 'P 1 21/c 1'
_symmetry_space_group_name_Hall '-P 2ybc'
_symmetry_space_group_name_H-M 'P 1 21/c 1'
_atom_sites_solution_hydrogens geom
_atom_sites_solution_primary direct
_atom_sites_solution_secondary difmap
_audit_creation_method SHELXL-2014/7
_cell_angle_alpha 90
_cell_angle_beta 113.8860(10)
_cell_angle_gamma 90
_cell_formula_units_Z 4
_cell_length_a 15.9247(4)
_cell_length_b 10.6597(3)
_cell_length_c 16.2801(5)
_cell_measurement_reflns_used 9517
_cell_measurement_temperature 173(2)
_cell_measurement_theta_max 30.4912
_cell_measurement_theta_min 2.3497
_cell_volume 2526.89(12)
_computing_cell_refinement 'SAINT V8.34A (Bruker, 2013)'
_computing_data_collection 'Apex2 v2014.11-0 (Bruker, 2014)'
_computing_data_reduction 'SAINT V8.34A (Bruker, 2013)'
_computing_publication_material 'Shelxtl (Bruker, 2008)'
_computing_structure_refinement
;
SHELXL-2014/7 (Sheldrick, 2014)
SHELXLE Rev709 (H\"ubschle et al., 2011)
;
_computing_structure_solution 'SHELXS-97 (Sheldrick, 2008)'
_diffrn_ambient_temperature 173(2)
_diffrn_measured_fraction_theta_full 1.000
_diffrn_measured_fraction_theta_max 0.999
_diffrn_measurement_device_type 'Bruker AXS SMART APEX2 CCD diffractometer'
_diffrn_measurement_method 'phi and omega scans'
_diffrn_radiation_type MoK\a
_diffrn_radiation_wavelength 0.71073
_diffrn_reflns_av_R_equivalents 0.0591
_diffrn_reflns_av_unetI/netI 0.0293
_diffrn_reflns_Laue_measured_fraction_full 1.000
_diffrn_reflns_Laue_measured_fraction_max 0.999
_diffrn_reflns_limit_h_max 21
_diffrn_reflns_limit_h_min -22
_diffrn_reflns_limit_k_max 15
_diffrn_reflns_limit_k_min -15
_diffrn_reflns_limit_l_max 23
_diffrn_reflns_limit_l_min -18
_diffrn_reflns_number 48600
_diffrn_reflns_point_group_measured_fraction_full 1.000
_diffrn_reflns_point_group_measured_fraction_max 0.999
_diffrn_reflns_theta_full 25.242
_diffrn_reflns_theta_max 30.578
_diffrn_reflns_theta_min 1.398
_diffrn_source 'fine focus sealed tube'
_exptl_absorpt_coefficient_mu 0.068
_exptl_absorpt_correction_T_max 0.7157
_exptl_absorpt_correction_T_min 0.7157
_exptl_absorpt_correction_type multi-scan
_exptl_absorpt_process_details 'SADABS V2014/5 (Bruker AXS Inc., 2014)'
_exptl_crystal_colour yellow
_exptl_crystal_density_diffrn 1.121
_exptl_crystal_description pyramidal
_exptl_crystal_F_000 920
_exptl_crystal_size_max 0.390
_exptl_crystal_size_mid 0.330
_exptl_crystal_size_min 0.320
_refine_diff_density_max 0.452
_refine_diff_density_min -0.187
_refine_diff_density_rms 0.046
_refine_ls_extinction_method none
_refine_ls_goodness_of_fit_ref 1.077
_refine_ls_hydrogen_treatment constr
_refine_ls_matrix_type full
_refine_ls_number_parameters 297
_refine_ls_number_reflns 7754
_refine_ls_number_restraints 0
_refine_ls_restrained_S_all 1.077
_refine_ls_R_factor_all 0.0667
_refine_ls_R_factor_gt 0.0522
_refine_ls_shift/su_max 0.001
_refine_ls_shift/su_mean 0.000
_refine_ls_structure_factor_coef Fsqd
_refine_ls_weighting_details 'w=1/[\s^2^(Fo^2^)+(0.0901P)^2^+0.2503P] where P=(Fo^2^+2Fc^2^)/3'
_refine_ls_weighting_scheme calc
_refine_ls_wR_factor_gt 0.1490
_refine_ls_wR_factor_ref 0.1594
_reflns_Friedel_coverage 0.000
_reflns_number_gt 5939
_reflns_number_total 7754
_reflns_threshold_expression 'I > 2\s(I)'
_cod_data_source_file om6b00537_si_002.cif
_cod_data_source_block MFS6(3iPr)
_cod_database_code 4086738
_shelx_shelxl_version_number 2014/7
_shelx_space_group_comment
;
The symmetry employed for this shelxl refinement is uniquely defined
by the following loop, which should always be used as a source of
symmetry information in preference to the above space-group names.
They are only intended as comments.
;
_shelx_estimated_absorpt_t_min 0.974
_shelx_estimated_absorpt_t_max 0.979

loop_
_space_group_symop_operation_xyz
'x, y, z'
'-x, y+1/2, -z+1/2'
'-x, -y, -z'
'x, -y-1/2, z-1/2'

loop_
_atom_site_label
_atom_site_type_symbol
_atom_site_fract_x
_atom_site_fract_y
_atom_site_fract_z
_atom_site_U_iso_or_equiv
_atom_site_adp_type
_atom_site_occupancy
_atom_site_site_symmetry_order
_atom_site_calc_flag
_atom_site_refinement_flags_posn
_atom_site_refinement_flags_adp
C1 C 0.21252(8) 0.56697(10) 0.25383(7) 0.0320(2) Uani 1 1 d . .
C2 C 0.12885(8) 0.60159(11) 0.25472(8) 0.0386(3) Uani 1 1 d . .
H2 H 0.1045 0.5540 0.2893 0.046 Uiso 1 1 calc R U
C3 C 0.07983(8) 0.70439(12) 0.20610(8) 0.0383(3) Uani 1 1 d . .
H3 H 0.0224 0.7263 0.2071 0.046 Uiso 1 1 calc R U
C4 C 0.11581(8) 0.77456(10) 0.15613(8) 0.0335(2) Uani 1 1 d . .
C5 C 0.20225(8) 0.74566(10) 0.15641(7) 0.0326(2) Uani 1 1 d . .
H5 H 0.2279 0.7965 0.1245 0.039 Uiso 1 1 calc R U
C6 C 0.24874(7) 0.64247(10) 0.20382(7) 0.0289(2) Uani 1 1 d . .
C7 C 0.33512(7) 0.58447(10) 0.20689(7) 0.0286(2) Uani 1 1 d . .
C8 C 0.39156(8) 0.62593(11) 0.16698(7) 0.0332(2) Uani 1 1 d . .
H8 H 0.3807 0.7043 0.1367 0.040 Uiso 1 1 calc R U
C9 C 0.46551(8) 0.54984(12) 0.17200(8) 0.0362(2) Uani 1 1 d . .
C10 C 0.48254(8) 0.43565(12) 0.21660(8) 0.0377(3) Uani 1 1 d . .
H10 H 0.5325 0.3848 0.2192 0.045 Uiso 1 1 calc R U
C11 C 0.42506(8) 0.39614(11) 0.25789(8) 0.0345(2) Uani 1 1 d . .
H11 H 0.4367 0.3182 0.2888 0.041 Uiso 1 1 calc R U
C12 C 0.35166(7) 0.46880(10) 0.25437(7) 0.0299(2) Uani 1 1 d . .
C13 C -0.01966(9) 0.89984(13) 0.09610(10) 0.0479(3) Uani 1 1 d . .
H13A H -0.0463 0.9683 0.0532 0.072 Uiso 1 1 calc R U
H13B H -0.0164 0.9248 0.1552 0.072 Uiso 1 1 calc R U
H13C H -0.0582 0.8249 0.0756 0.072 Uiso 1 1 calc R U
C14 C 0.59037(11) 0.52340(16) 0.12709(13) 0.0623(4) Uani 1 1 d . .
H14A H 0.5658 0.4451 0.0947 0.093 Uiso 1 1 calc R U
H14B H 0.6334 0.5041 0.1887 0.093 Uiso 1 1 calc R U
H14C H 0.6225 0.5699 0.0966 0.093 Uiso 1 1 calc R U
C15 C 0.25586(7) 0.33453(10) 0.33988(7) 0.0282(2) Uani 1 1 d . .
C16 C 0.29974(7) 0.32080(10) 0.43366(7) 0.0305(2) Uani 1 1 d . .
C17 C 0.27866(7) 0.21818(10) 0.47518(7) 0.0297(2) Uani 1 1 d . .
H17 H 0.3081 0.2103 0.5387 0.036 Uiso 1 1 calc R U
C18 C 0.21589(7) 0.12731(10) 0.42623(7) 0.0273(2) Uani 1 1 d . .
C19 C 0.17333(7) 0.14073(10) 0.33315(7) 0.0296(2) Uani 1 1 d . .
H19 H 0.1304 0.0793 0.2985 0.036 Uiso 1 1 calc R U
C20 C 0.19268(7) 0.24302(10) 0.28981(7) 0.0284(2) Uani 1 1 d . .
C21 C 0.36998(10) 0.41765(13) 0.48842(8) 0.0449(3) Uani 1 1 d . .
H21 H 0.3911 0.4616 0.4460 0.054 Uiso 1 1 calc R U
C22 C 0.45445(13) 0.3595(2) 0.56076(14) 0.0817(6) Uani 1 1 d . .
H22A H 0.4815 0.2985 0.5334 0.123 Uiso 1 1 calc R U
H22B H 0.4370 0.3170 0.6049 0.123 Uiso 1 1 calc R U
H22C H 0.4994 0.4253 0.5907 0.123 Uiso 1 1 calc R U
C23 C 0.32667(17) 0.51688(18) 0.52609(15) 0.0844(6) Uani 1 1 d . .
H23A H 0.2718 0.5508 0.4775 0.127 Uiso 1 1 calc R U
H23B H 0.3709 0.5847 0.5531 0.127 Uiso 1 1 calc R U
H23C H 0.3094 0.4791 0.5719 0.127 Uiso 1 1 calc R U
C24 C 0.19667(7) 0.01525(10) 0.47374(7) 0.0324(2) Uani 1 1 d . .
H24 H 0.2419 0.0189 0.5378 0.039 Uiso 1 1 calc R U
C25 C 0.10127(9) 0.02214(13) 0.47421(10) 0.0449(3) Uani 1 1 d . .
H25A H 0.0547 0.0162 0.4125 0.067 Uiso 1 1 calc R U
H25B H 0.0944 0.1020 0.5006 0.067 Uiso 1 1 calc R U
H25C H 0.0934 -0.0474 0.5098 0.067 Uiso 1 1 calc R U
C26 C 0.21171(11) -0.10884(12) 0.43583(10) 0.0504(3) Uani 1 1 d . .
H26A H 0.1703 -0.1144 0.3721 0.076 Uiso 1 1 calc R U
H26B H 0.1991 -0.1781 0.4687 0.076 Uiso 1 1 calc R U
H26C H 0.2755 -0.1140 0.4422 0.076 Uiso 1 1 calc R U
C27 C 0.15191(8) 0.25100(11) 0.18783(7) 0.0341(2) Uani 1 1 d . .
H27 H 0.1660 0.3367 0.1718 0.041 Uiso 1 1 calc R U
C28 C 0.19934(10) 0.15721(15) 0.15033(9) 0.0473(3) Uani 1 1 d . .
H28A H 0.1765 0.1677 0.0851 0.071 Uiso 1 1 calc R U
H28B H 0.1863 0.0718 0.1640 0.071 Uiso 1 1 calc R U
H28C H 0.2658 0.1718 0.1777 0.071 Uiso 1 1 calc R U
C29 C 0.04805(9) 0.23603(14) 0.14519(8) 0.0459(3) Uani 1 1 d . .
H29A H 0.0260 0.2422 0.0797 0.069 Uiso 1 1 calc R U
H29B H 0.0198 0.3023 0.1672 0.069 Uiso 1 1 calc R U
H29C H 0.0314 0.1539 0.1612 0.069 Uiso 1 1 calc R U
B1 B 0.27462(8) 0.44919(11) 0.28925(8) 0.0298(2) Uani 1 1 d . .
O1 O 0.07052(6) 0.87296(8) 0.10238(6) 0.0428(2) Uani 1 1 d . .
O2 O 0.51652(6) 0.59795(9) 0.12913(7) 0.0499(2) Uani 1 1 d . .

loop_
_atom_site_aniso_label
_atom_site_aniso_U_11
_atom_site_aniso_U_22
_atom_site_aniso_U_33
_atom_site_aniso_U_23
_atom_site_aniso_U_13
_atom_site_aniso_U_12
C1 0.0371(5) 0.0298(5) 0.0353(5) -0.0006(4) 0.0211(4) -0.0076(4)
C2 0.0423(6) 0.0372(6) 0.0466(6) 0.0024(5) 0.0286(5) -0.0057(5)
C3 0.0383(6) 0.0368(6) 0.0476(6) -0.0028(5) 0.0253(5) -0.0037(5)
C4 0.0388(6) 0.0267(5) 0.0363(5) -0.0046(4) 0.0167(5) -0.0045(4)
C5 0.0383(5) 0.0283(5) 0.0359(5) -0.0012(4) 0.0198(5) -0.0066(4)
C6 0.0330(5) 0.0265(5) 0.0307(5) -0.0044(4) 0.0165(4) -0.0092(4)
C7 0.0300(5) 0.0294(5) 0.0288(5) -0.0039(4) 0.0144(4) -0.0090(4)
C8 0.0354(5) 0.0320(5) 0.0368(5) -0.0002(4) 0.0195(5) -0.0090(4)
C9 0.0339(5) 0.0402(6) 0.0405(6) -0.0039(5) 0.0214(5) -0.0105(4)
C10 0.0337(5) 0.0395(6) 0.0439(6) -0.0037(5) 0.0198(5) -0.0044(5)
C11 0.0360(5) 0.0321(5) 0.0367(6) 0.0000(4) 0.0162(5) -0.0050(4)
C12 0.0316(5) 0.0292(5) 0.0301(5) -0.0022(4) 0.0137(4) -0.0082(4)
C13 0.0454(7) 0.0408(7) 0.0584(8) -0.0023(6) 0.0220(6) 0.0059(5)
C14 0.0541(8) 0.0617(9) 0.0951(12) 0.0015(8) 0.0548(9) -0.0028(7)
C15 0.0306(5) 0.0275(5) 0.0311(5) -0.0010(4) 0.0171(4) -0.0057(4)
C16 0.0343(5) 0.0300(5) 0.0307(5) -0.0044(4) 0.0167(4) -0.0081(4)
C17 0.0329(5) 0.0327(5) 0.0260(5) -0.0010(4) 0.0147(4) -0.0038(4)
C18 0.0268(4) 0.0269(5) 0.0318(5) 0.0032(4) 0.0156(4) -0.0006(4)
C19 0.0289(5) 0.0279(5) 0.0319(5) -0.0002(4) 0.0123(4) -0.0071(4)
C20 0.0298(5) 0.0287(5) 0.0285(5) 0.0000(4) 0.0137(4) -0.0050(4)
C21 0.0579(8) 0.0442(7) 0.0333(6) -0.0081(5) 0.0192(5) -0.0261(6)
C22 0.0601(10) 0.0756(12) 0.0765(12) -0.0051(9) -0.0062(9) -0.0328(9)
C23 0.1150(16) 0.0519(10) 0.0876(13) -0.0379(9) 0.0425(12) -0.0260(10)
C24 0.0336(5) 0.0310(5) 0.0329(5) 0.0070(4) 0.0136(4) -0.0034(4)
C25 0.0452(7) 0.0435(7) 0.0549(7) 0.0125(6) 0.0296(6) -0.0029(5)
C26 0.0709(9) 0.0302(6) 0.0599(8) 0.0086(5) 0.0367(7) 0.0033(6)
C27 0.0396(6) 0.0342(6) 0.0278(5) 0.0010(4) 0.0129(4) -0.0095(4)
C28 0.0489(7) 0.0620(9) 0.0352(6) -0.0063(6) 0.0212(5) -0.0054(6)
C29 0.0393(6) 0.0591(8) 0.0337(6) 0.0041(5) 0.0091(5) -0.0040(6)
B1 0.0345(6) 0.0294(6) 0.0278(5) -0.0024(4) 0.0148(5) -0.0095(4)
O1 0.0455(5) 0.0341(4) 0.0520(5) 0.0051(4) 0.0231(4) 0.0041(4)
O2 0.0499(5) 0.0474(5) 0.0719(6) 0.0031(4) 0.0449(5) -0.0066(4)

loop_
_atom_type_symbol
_atom_type_description
_atom_type_scat_dispersion_real
_atom_type_scat_dispersion_imag
_atom_type_scat_source
C C 0.0033 0.0016 'International Tables Vol C Tables 4.2.6.8 and 6.1.1.4'
H H 0.0000 0.0000 'International Tables Vol C Tables 4.2.6.8 and 6.1.1.4'
B B 0.0013 0.0007 'International Tables Vol C Tables 4.2.6.8 and 6.1.1.4'
O O 0.0106 0.0060 'International Tables Vol C Tables 4.2.6.8 and 6.1.1.4'

loop_
_geom_angle_atom_site_label_1
_geom_angle_atom_site_label_2
_geom_angle_atom_site_label_3
_geom_angle
C2 C1 C6 117.96(10)
C2 C1 B1 132.75(9)
C6 C1 B1 108.91(9)
C1 C2 C3 121.54(10)
C1 C2 H2 119.2
C3 C2 H2 119.2
C4 C3 C2 119.22(11)
C4 C3 H3 120.4
C2 C3 H3 120.4
O1 C4 C3 123.49(10)
O1 C4 C5 115.51(10)
C3 C4 C5 120.99(11)
C6 C5 C4 118.69(9)
C6 C5 H5 120.7
C4 C5 H5 120.7
C5 C6 C1 121.52(10)
C5 C6 C7 129.09(9)
C1 C6 C7 109.20(9)
C8 C7 C12 121.46(10)
C8 C7 C6 128.36(10)
C12 C7 C6 110.07(8)
C7 C8 C9 118.61(10)
C7 C8 H8 120.7
C9 C8 H8 120.7
O2 C9 C10 124.47(11)
O2 C9 C8 114.27(11)
C10 C9 C8 121.26(10)
C9 C10 C11 119.18(11)
C9 C10 H10 120.4
C11 C10 H10 120.4
C12 C11 C10 121.10(11)
C12 C11 H11 119.5
C10 C11 H11 119.5
C11 C12 C7 118.37(9)
C11 C12 B1 133.25(10)
C7 C12 B1 108.30(9)
O1 C13 H13A 109.5
O1 C13 H13B 109.5
H13A C13 H13B 109.5
O1 C13 H13C 109.5
H13A C13 H13C 109.5
H13B C13 H13C 109.5
O2 C14 H14A 109.5
O2 C14 H14B 109.5
H14A C14 H14B 109.5
O2 C14 H14C 109.5
H14A C14 H14C 109.5
H14B C14 H14C 109.5
C20 C15 C16 118.90(9)
C20 C15 B1 118.76(9)
C16 C15 B1 122.34(9)
C17 C16 C15 119.74(9)
C17 C16 C21 120.85(10)
C15 C16 C21 119.41(9)
C18 C17 C16 121.81(9)
C18 C17 H17 119.1
C16 C17 H17 119.1
C17 C18 C19 118.19(9)
C17 C18 C24 120.19(9)
C19 C18 C24 121.61(9)
C18 C19 C20 121.24(9)
C18 C19 H19 119.4
C20 C19 H19 119.4
C19 C20 C15 120.13(9)
C19 C20 C27 120.69(9)
C15 C20 C27 118.99(9)
C22 C21 C16 112.91(12)
C22 C21 C23 112.07(15)
C16 C21 C23 111.30(12)
C22 C21 H21 106.7
C16 C21 H21 106.7
C23 C21 H21 106.7
C21 C22 H22A 109.5
C21 C22 H22B 109.5
H22A C22 H22B 109.5
C21 C22 H22C 109.5
H22A C22 H22C 109.5
H22B C22 H22C 109.5
C21 C23 H23A 109.5
C21 C23 H23B 109.5
H23A C23 H23B 109.5
C21 C23 H23C 109.5
H23A C23 H23C 109.5
H23B C23 H23C 109.5
C26 C24 C18 112.34(9)
C26 C24 C25 111.44(11)
C18 C24 C25 111.79(9)
C26 C24 H24 107.0
C18 C24 H24 107.0
C25 C24 H24 107.0
C24 C25 H25A 109.5
C24 C25 H25B 109.5
H25A C25 H25B 109.5
C24 C25 H25C 109.5
H25A C25 H25C 109.5
H25B C25 H25C 109.5
C24 C26 H26A 109.5
C24 C26 H26B 109.5
H26A C26 H26B 109.5
C24 C26 H26C 109.5
H26A C26 H26C 109.5
H26B C26 H26C 109.5
C20 C27 C29 113.39(9)
C20 C27 C28 109.84(10)
C29 C27 C28 111.88(10)
C20 C27 H27 107.1
C29 C27 H27 107.1
C28 C27 H27 107.1
C27 C28 H28A 109.5
C27 C28 H28B 109.5
H28A C28 H28B 109.5
C27 C28 H28C 109.5
H28A C28 H28C 109.5
H28B C28 H28C 109.5
C27 C29 H29A 109.5
C27 C29 H29B 109.5
H29A C29 H29B 109.5
C27 C29 H29C 109.5
H29A C29 H29C 109.5
H29B C29 H29C 109.5
C1 B1 C12 103.43(9)
C1 B1 C15 126.52(9)
C12 B1 C15 129.82(10)
C4 O1 C13 117.00(10)
C9 O2 C14 117.86(11)

loop_
_geom_bond_atom_site_label_1
_geom_bond_atom_site_label_2
_geom_bond_distance
C1 C2 1.3882(15)
C1 C6 1.4226(13)
C1 B1 1.5572(18)
C2 C3 1.3915(18)
C2 H2 0.9500
C3 C4 1.3881(16)
C3 H3 0.9500
C4 O1 1.3694(14)
C4 C5 1.4089(15)
C5 C6 1.3752(16)
C5 H5 0.9500
C6 C7 1.4903(15)
C7 C8 1.3778(13)
C7 C12 1.4221(15)
C8 C9 1.4047(16)
C8 H8 0.9500
C9 O2 1.3672(13)
C9 C10 1.3867(18)
C10 C11 1.4018(15)
C10 H10 0.9500
C11 C12 1.3840(16)
C11 H11 0.9500
C12 B1 1.5606(15)
C13 O1 1.4268(16)
C13 H13A 0.9800
C13 H13B 0.9800
C13 H13C 0.9800
C14 O2 1.4309(17)
C14 H14A 0.9800
C14 H14B 0.9800
C14 H14C 0.9800
C15 C20 1.4015(14)
C15 C16 1.4059(15)
C15 B1 1.5690(15)
C16 C17 1.3965(14)
C16 C21 1.5179(15)
C17 C18 1.3883(15)
C17 H17 0.9500
C18 C19 1.3945(15)
C18 C24 1.5201(14)
C19 C20 1.3992(14)
C19 H19 0.9500
C20 C27 1.5206(14)
C21 C22 1.516(2)
C21 C23 1.521(2)
C21 H21 1.0000
C22 H22A 0.9800
C22 H22B 0.9800
C22 H22C 0.9800
C23 H23A 0.9800
C23 H23B 0.9800
C23 H23C 0.9800
C24 C26 1.5191(18)
C24 C25 1.5241(16)
C24 H24 1.0000
C25 H25A 0.9800
C25 H25B 0.9800
C25 H25C 0.9800
C26 H26A 0.9800
C26 H26B 0.9800
C26 H26C 0.9800
C27 C29 1.5209(17)
C27 C28 1.5219(17)
C27 H27 1.0000
C28 H28A 0.9800
C28 H28B 0.9800
C28 H28C 0.9800
C29 H29A 0.9800
C29 H29B 0.9800
C29 H29C 0.9800

loop_
_geom_torsion_atom_site_label_1
_geom_torsion_atom_site_label_2
_geom_torsion_atom_site_label_3
_geom_torsion_atom_site_label_4
_geom_torsion
C6 C1 C2 C3 2.06(18)
B1 C1 C2 C3 -169.98(12)
C1 C2 C3 C4 -0.54(18)
C2 C3 C4 O1 176.34(11)
C2 C3 C4 C5 -2.11(17)
O1 C4 C5 C6 -175.44(9)
C3 C4 C5 C6 3.13(17)
C4 C5 C6 C1 -1.55(16)
C4 C5 C6 C7 172.77(10)
C2 C1 C6 C5 -0.99(16)
B1 C1 C6 C5 172.84(10)
C2 C1 C6 C7 -176.33(10)
B1 C1 C6 C7 -2.49(12)
C5 C6 C7 C8 4.48(18)
C1 C6 C7 C8 179.35(10)
C5 C6 C7 C12 -171.68(10)
C1 C6 C7 C12 3.20(12)
C12 C7 C8 C9 1.56(16)
C6 C7 C8 C9 -174.21(10)
C7 C8 C9 O2 178.93(10)
C7 C8 C9 C10 -0.51(17)
O2 C9 C10 C11 -179.81(11)
C8 C9 C10 C11 -0.43(17)
C9 C10 C11 C12 0.34(17)
C10 C11 C12 C7 0.65(16)
C10 C11 C12 B1 177.17(11)
C8 C7 C12 C11 -1.63(15)
C6 C7 C12 C11 174.83(9)
C8 C7 C12 B1 -178.96(10)
C6 C7 C12 B1 -2.49(11)
C20 C15 C16 C17 -1.09(15)
B1 C15 C16 C17 178.51(10)
C20 C15 C16 C21 178.57(10)
B1 C15 C16 C21 -1.83(16)
C15 C16 C17 C18 0.84(16)
C21 C16 C17 C18 -178.81(10)
C16 C17 C18 C19 -0.15(15)
C16 C17 C18 C24 178.42(10)
C17 C18 C19 C20 -0.28(15)
C24 C18 C19 C20 -178.82(9)
C18 C19 C20 C15 0.01(15)
C18 C19 C20 C27 174.89(10)
C16 C15 C20 C19 0.68(15)
B1 C15 C20 C19 -178.94(9)
C16 C15 C20 C27 -174.29(10)
B1 C15 C20 C27 6.10(14)
C17 C16 C21 C22 42.36(17)
C15 C16 C21 C22 -137.29(14)
C17 C16 C21 C23 -84.70(16)
C15 C16 C21 C23 95.65(14)
C17 C18 C24 C26 -124.63(12)
C19 C18 C24 C26 53.89(14)
C17 C18 C24 C25 109.22(12)
C19 C18 C24 C25 -72.26(13)
C19 C20 C27 C29 52.99(14)
C15 C20 C27 C29 -132.08(11)
C19 C20 C27 C28 -73.00(12)
C15 C20 C27 C28 101.93(12)
C2 C1 B1 C12 173.56(12)
C6 C1 B1 C12 0.98(11)
C2 C1 B1 C15 -1.4(2)
C6 C1 B1 C15 -173.96(10)
C11 C12 B1 C1 -175.81(11)
C7 C12 B1 C1 0.95(11)
C11 C12 B1 C15 -1.1(2)
C7 C12 B1 C15 175.65(10)
C20 C15 B1 C1 78.60(14)
C16 C15 B1 C1 -101.00(13)
C20 C15 B1 C12 -94.98(14)
C16 C15 B1 C12 85.42(14)
C3 C4 O1 C13 -2.34(16)
C5 C4 O1 C13 176.19(10)
C10 C9 O2 C14 2.53(19)
C8 C9 O2 C14 -176.89(12)
